data_4032386
loop_
_publ_author_name
'Naidu, Gonna Somu'
'Singh, Rekha'
'Kumar, Mukesh'
'Ghosh, Sunil K.'

_publ_section_title
;
 Tuning the Stability and the Reactivity of Substituted [3]Dendralenes for
 Quick Access to Diverse Copiously Functionalized Fused Polycycles with
 Step and Atom Economy.
;
_journal_issue 7
_journal_name_full 'The Journal of organic chemistry'
_journal_page_first 3648
_journal_page_last 3658
_journal_paper_doi 10.1021/acs.joc.7b00169
_journal_volume 82
_journal_year 2017
_chemical_formula_moiety 'C27 H27 N3 O6'
_chemical_formula_sum 'C27 H27 N3 O6'
_chemical_formula_weight 489.51
_space_group_crystal_system monoclinic
_space_group_IT_number 14
_space_group_name_Hall '-P 2ybc'
_space_group_name_H-M_alt 'P 1 21/c 1'
_symmetry_space_group_name_Hall '-P 2ybc'
_symmetry_space_group_name_H-M 'P 1 21/c 1'
_atom_sites_solution_hydrogens geom
_audit_creation_date 2016-06-02
_audit_creation_method
;
Olex2 1.2
(compiled 2015.09.30 svn.r3233 for OlexSys, GUI svn.r5103)
;
_cell_angle_alpha 90
_cell_angle_beta 116.342(3)
_cell_angle_gamma 90
_cell_formula_units_Z 4
_cell_length_a 16.7281(4)
_cell_length_b 10.29860(17)
_cell_length_c 16.3055(4)
_cell_measurement_reflns_used 8969
_cell_measurement_temperature 293(2)
_cell_measurement_theta_max 72.7450
_cell_measurement_theta_min 5.2140
_cell_volume 2517.36(12)
_computing_cell_refinement 'CrysAlisPro 1.171.38.41 (Rigaku OD, 2015)'
_computing_data_collection 'CrysAlisPro 1.171.38.41 (Rigaku OD, 2015)'
_computing_data_reduction 'CrysAlisPro 1.171.38.41 (Rigaku OD, 2015)'
_computing_molecular_graphics 'Olex2 (Dolomanov et al., 2009)'
_computing_publication_material 'Olex2 (Dolomanov et al., 2009)'
_computing_structure_refinement 'ShelXL (Sheldrick, 2015)'
_computing_structure_solution 'ShelXS (Sheldrick, 2008)'
_diffrn_ambient_temperature 293(2)
_diffrn_detector 'CCD plate'
_diffrn_detector_area_resol_mean 4.1600
_diffrn_detector_type Titan
_diffrn_measured_fraction_theta_full 0.999
_diffrn_measured_fraction_theta_max 0.985
_diffrn_measurement_details
;
List of Runs (angles in degrees, time in seconds):

  # Type    Start    End  Width  t~exp~   \w     \q     \k     \f   Frames
--------------------------------------------------------------------------
  1  \w     22.00 112.00   1.00    1.00    --   43.29  57.00 120.00   90
  2  \w     94.00 120.00   1.00    3.00    --  102.90  61.00  90.00   26
  3  \w    125.00 157.00   1.00    3.00    --  102.90  61.00  90.00   32
  4  \w     87.00 156.00   1.00    3.00    --  102.90  30.00 -30.00   69
  5  \w     91.00 117.00   1.00    1.00    --   43.29 126.00-180.00   26
  6  \w     71.00 101.00   1.00    3.00    --  102.90  77.00 -90.00   30
  7  \w     76.00 153.00   1.00    3.00    --  102.90  30.00 -90.00   77
  8  \w     81.00 151.00   1.00    3.00    --  102.90  30.00-150.00   70
  9  \w     67.00 114.00   1.00    1.00    --   43.29  38.00 -90.00   47
 10  \w     36.00 115.00   1.00    3.00    --  102.90 -61.00  60.00   79
 11  \w     30.00 126.00   1.00    3.00    --  102.90 -30.00 -60.00   96
 12  \w     77.00 112.00   1.00    3.00    --  102.90  61.00 120.00   35
 13  \w     72.00 130.00   1.00    3.00    --  102.90 126.00  90.00   58
 14  \w     35.00 122.00   1.00    3.00    --  102.90 -30.00  60.00   87
 15  \w     33.00 131.00   1.00    3.00    --  102.90 -77.00 -60.00   98
 16  \w    -64.00   7.00   1.00    1.00    --  -43.29  57.00 -60.00   71
 17  \w   -102.00 -19.00   1.00    1.00    --  -43.29 -38.00-150.00   83
 18  \w   -110.00 -85.00   1.00    1.00    --  -43.29 -99.00-120.00   25
 19  \w   -109.00 -75.00   1.00    1.00    --  -43.29-126.00  30.00   34
;
_diffrn_measurement_device 'four-circle diffractometer'
_diffrn_measurement_device_type 'SuperNova, Single source at offset, Titan'
_diffrn_measurement_method '\w scans'
_diffrn_orient_matrix_type 'CrysAlisPro convention (1999,Acta A55,543-557)'
_diffrn_orient_matrix_UB_11 0.0970928000
_diffrn_orient_matrix_UB_12 0.0459316000
_diffrn_orient_matrix_UB_13 0.0549294000
_diffrn_orient_matrix_UB_21 0.0317852000
_diffrn_orient_matrix_UB_22 -0.1079970000
_diffrn_orient_matrix_UB_23 -0.0440300000
_diffrn_orient_matrix_UB_31 -0.0111213000
_diffrn_orient_matrix_UB_32 0.0926343000
_diffrn_orient_matrix_UB_33 -0.0785357000
_diffrn_radiation_monochromator mirror
_diffrn_radiation_probe x-ray
_diffrn_radiation_type CuK\a
_diffrn_radiation_wavelength 1.54184
_diffrn_reflns_av_R_equivalents 0.0367
_diffrn_reflns_av_unetI/netI 0.0255
_diffrn_reflns_Laue_measured_fraction_full 0.999
_diffrn_reflns_Laue_measured_fraction_max 0.985
_diffrn_reflns_limit_h_max 20
_diffrn_reflns_limit_h_min -17
_diffrn_reflns_limit_k_max 12
_diffrn_reflns_limit_k_min -12
_diffrn_reflns_limit_l_max 19
_diffrn_reflns_limit_l_min -20
_diffrn_reflns_number 18194
_diffrn_reflns_point_group_measured_fraction_full 0.999
_diffrn_reflns_point_group_measured_fraction_max 0.985
_diffrn_reflns_theta_full 67.684
_diffrn_reflns_theta_max 73.290
_diffrn_reflns_theta_min 2.948
_diffrn_source 'micro-focus sealed X-ray tube'
_diffrn_source_type 'SuperNova (Cu) X-ray Source'
_exptl_absorpt_coefficient_mu 0.761
_exptl_absorpt_correction_T_max 1.00000
_exptl_absorpt_correction_T_min 0.60814
_exptl_absorpt_correction_type multi-scan
_exptl_absorpt_process_details
;
CrysAlisPro 1.171.38.41 (Rigaku Oxford Diffraction, 2015)
Empirical absorption correction using spherical harmonics,
 implemented in SCALE3 ABSPACK scaling algorithm.
;
_exptl_crystal_colour colourless
_exptl_crystal_colour_primary colourless
_exptl_crystal_density_diffrn 1.292
_exptl_crystal_description block
_exptl_crystal_F_000 1032
_exptl_crystal_size_max 0.2
_exptl_crystal_size_mid 0.2
_exptl_crystal_size_min 0.2
_refine_diff_density_max 0.209
_refine_diff_density_min -0.257
_refine_diff_density_rms 0.045
_refine_ls_extinction_method none
_refine_ls_goodness_of_fit_ref 1.069
_refine_ls_hydrogen_treatment constr
_refine_ls_matrix_type full
_refine_ls_number_parameters 329
_refine_ls_number_reflns 4983
_refine_ls_number_restraints 0
_refine_ls_restrained_S_all 1.069
_refine_ls_R_factor_all 0.0723
_refine_ls_R_factor_gt 0.0552
_refine_ls_shift/su_max 0.001
_refine_ls_shift/su_mean 0.000
_refine_ls_structure_factor_coef Fsqd
_refine_ls_weighting_details 'w=1/[\s^2^(Fo^2^)+(0.0840P)^2^+0.6619P] where P=(Fo^2^+2Fc^2^)/3'
_refine_ls_weighting_scheme calc
_refine_ls_wR_factor_gt 0.1552
_refine_ls_wR_factor_ref 0.1729
_reflns_Friedel_coverage 0.000
_reflns_number_gt 3866
_reflns_number_total 4983
_reflns_threshold_expression 'I > 2\s(I)'
_cod_data_source_file jo7b00169_si_002.cif
_cod_data_source_block compound_6
_cod_depositor_comments 'Adding full bibliography for 4032384--4032390.cif.'
_cod_original_cell_volume 2517.35(11)
_cod_database_code 4032386
_chemical_oxdiff_formula 'C27 H27 N3 O6'
_shelx_space_group_comment
;
The symmetry employed for this shelxl refinement is uniquely defined
by the following loop, which should always be used as a source of
symmetry information in preference to the above space-group names.
They are only intended as comments.
;
_reflns_odcompleteness_completeness 99.90
_reflns_odcompleteness_iscentric 1
_reflns_odcompleteness_theta 66.97
_olex2_refinement_description
;
1. Fixed Uiso
 At 1.2 times of:
  All C(H) groups, All C(H,H) groups
 At 1.5 times of:
  All C(H,H,H) groups
2.a Ternary CH refined with riding coordinates:
 C18(H18), C8(H8), C17(H17), C23(H23), C24(H24), C15(H15), C16(H16)
2.b Secondary CH2 refined with riding coordinates:
 C14(H14A,H14B), C11(H11A,H11B)
2.c Aromatic/amide H refined with riding coordinates:
 C6(H6), C4(H4), C7(H7), C3(H3)
2.d Idealised Me refined as rotating group:
 C22(H22A,H22B,H22C), C20(H20A,H20B,H20C), C27(H27A,H27B,H27C), C12(H12A,H12B,
 H12C)
;
_shelx_shelxl_version_number 2014/7
_olex2_date_sample_data_collection 2016-03-01
_olex2_submission_special_instructions 'No special instructions were received'
_oxdiff_exptl_absorpt_empirical_details
;
Empirical correction (ABSPACK) includes:
- Absorption correction using spherical harmonics
- Frame scaling
;
_oxdiff_exptl_absorpt_empirical_full_max 2.232
_oxdiff_exptl_absorpt_empirical_full_min 0.394

loop_
_space_group_symop_operation_xyz
'x, y, z'
'-x, y+1/2, -z+1/2'
'-x, -y, -z'
'x, -y-1/2, z-1/2'

loop_
_atom_site_label
_atom_site_type_symbol
_atom_site_fract_x
_atom_site_fract_y
_atom_site_fract_z
_atom_site_U_iso_or_equiv
_atom_site_adp_type
_atom_site_occupancy
_atom_site_site_symmetry_order
_atom_site_calc_flag
_atom_site_refinement_flags_posn
C13 C 0.29816(12) 0.21233(18) 0.18028(12) 0.0500(4) Uani 1 1 d .
C5 C 0.07373(12) 0.25750(18) 0.18248(12) 0.0485(4) Uani 1 1 d .
C18 C 0.34711(12) 0.15343(18) 0.27518(12) 0.0478(4) Uani 1 1 d .
H18 H 0.3181 0.0698 0.2727 0.057 Uiso 1 1 calc R
C9 C 0.21091(12) 0.23415(18) 0.14914(12) 0.0480(4) Uani 1 1 d .
C8 C 0.17014(12) 0.21429(18) 0.21482(12) 0.0473(4) Uani 1 1 d .
H8 H 0.1716 0.1207 0.2263 0.057 Uiso 1 1 calc R
C17 C 0.44516(12) 0.1221(2) 0.30049(13) 0.0541(4) Uani 1 1 d .
H17 H 0.4754 0.2047 0.3037 0.065 Uiso 1 1 calc R
O4 O 0.43118(13) -0.17846(18) 0.26767(14) 0.0856(5) Uani 1 1 d .
O2 O 0.08887(11) 0.1691(2) 0.01794(10) 0.0803(5) Uani 1 1 d .
O1 O 0.16513(12) 0.3368(2) 0.00227(12) 0.0876(6) Uani 1 1 d .
C6 C 0.03909(13) 0.3700(2) 0.13200(14) 0.0574(5) Uani 1 1 d .
H6 H 0.0742 0.4185 0.1123 0.069 Uiso 1 1 calc R
C4 C 0.01861(14) 0.1844(2) 0.20747(15) 0.0569(5) Uani 1 1 d .
H4 H 0.0398 0.1070 0.2392 0.068 Uiso 1 1 calc R
C7 C -0.04632(14) 0.4108(2) 0.11072(15) 0.0635(5) Uani 1 1 d .
H7 H -0.0683 0.4866 0.0772 0.076 Uiso 1 1 calc R
C23 C 0.33119(12) 0.23708(19) 0.34531(13) 0.0514(4) Uani 1 1 d .
H23 H 0.3479 0.1870 0.4017 0.062 Uiso 1 1 calc R
O6 O 0.17706(14) 0.5022(2) 0.27540(17) 0.1154(9) Uani 1 1 d .
C3 C -0.06743(14) 0.2242(2) 0.18626(17) 0.0666(6) Uani 1 1 d .
H3 H -0.1036 0.1738 0.2035 0.080 Uiso 1 1 calc R
C10 C 0.15388(14) 0.2561(2) 0.04945(14) 0.0600(5) Uani 1 1 d .
O5 O 0.46403(12) 0.3760(2) 0.40427(17) 0.0998(7) Uani 1 1 d .
C24 C 0.23266(12) 0.2791(2) 0.30781(13) 0.0525(4) Uani 1 1 d .
H24 H 0.2112 0.2565 0.3530 0.063 Uiso 1 1 calc R
N3 N 0.32521(14) 0.46399(18) 0.33948(15) 0.0703(5) Uani 1 1 d .
C22 C 0.49310(15) 0.0573(3) 0.39400(15) 0.0697(6) Uani 1 1 d .
H22A H 0.4996 0.1186 0.4410 0.105 Uiso 1 1 calc GR
H22B H 0.5509 0.0285 0.4028 0.105 Uiso 1 1 calc GR
H22C H 0.4589 -0.0158 0.3970 0.105 Uiso 1 1 calc GR
C26 C 0.23749(16) 0.4264(2) 0.30328(15) 0.0681(6) Uani 1 1 d .
C2 C -0.09931(13) 0.3394(2) 0.13918(15) 0.0629(5) Uani 1 1 d .
C1 C -0.18590(16) 0.3873(3) 0.1236(2) 0.0812(7) Uani 1 1 d .
C14 C 0.35213(15) 0.2305(3) 0.12807(15) 0.0672(6) Uani 1 1 d .
H14A H 0.3956 0.2991 0.1561 0.081 Uiso 1 1 calc R
H14B H 0.3133 0.2558 0.0656 0.081 Uiso 1 1 calc R
C15 C 0.39977(16) 0.1045(3) 0.12820(15) 0.0739(7) Uani 1 1 d .
H15 H 0.4414 0.1201 0.1018 0.089 Uiso 1 1 calc R
C21 C 0.40982(15) -0.0918(3) 0.21188(16) 0.0670(6) Uani 1 1 d .
C16 C 0.45015(13) 0.0419(2) 0.22329(14) 0.0602(5) Uani 1 1 d .
H16 H 0.5130 0.0326 0.2364 0.072 Uiso 1 1 calc R
O3 O 0.27531(18) 0.0158(3) -0.00594(13) 0.1411(11) Uani 1 1 d .
N2 N 0.34237(14) -0.1034(3) 0.12405(16) 0.0875(7) Uani 1 1 d .
C25 C 0.38328(15) 0.3626(2) 0.36771(16) 0.0655(5) Uani 1 1 d .
C11 C 0.0276(2) 0.1742(5) -0.07884(19) 0.1366(17) Uani 1 1 d .
H11A H 0.0312 0.2591 -0.1028 0.164 Uiso 1 1 calc R
H11B H 0.0451 0.1099 -0.1113 0.164 Uiso 1 1 calc R
C20 C 0.2905(3) -0.2229(4) 0.0909(3) 0.1440(18) Uani 1 1 d .
H20A H 0.3205 -0.2799 0.0670 0.216 Uiso 1 1 calc GR
H20B H 0.2324 -0.2022 0.0435 0.216 Uiso 1 1 calc GR
H20C H 0.2846 -0.2649 0.1405 0.216 Uiso 1 1 calc GR
N1 N -0.25293(16) 0.4272(3) 0.1143(2) 0.1134(10) Uani 1 1 d .
C19 C 0.33227(19) 0.0056(4) 0.07195(17) 0.0927(9) Uani 1 1 d .
C27 C 0.3537(2) 0.5994(3) 0.3574(3) 0.0991(9) Uani 1 1 d .
H27A H 0.3744 0.6276 0.3140 0.149 Uiso 1 1 calc GR
H27B H 0.4012 0.6072 0.4182 0.149 Uiso 1 1 calc GR
H27C H 0.3043 0.6525 0.3517 0.149 Uiso 1 1 calc GR
C12 C -0.0592(2) 0.1511(6) -0.0943(2) 0.1425(17) Uani 1 1 d .
H12A H -0.0963 0.1424 -0.1589 0.214 Uiso 1 1 calc GR
H12B H -0.0800 0.2224 -0.0710 0.214 Uiso 1 1 calc GR
H12C H -0.0616 0.0726 -0.0638 0.214 Uiso 1 1 calc GR

loop_
_atom_site_aniso_label
_atom_site_aniso_U_11
_atom_site_aniso_U_22
_atom_site_aniso_U_33
_atom_site_aniso_U_23
_atom_site_aniso_U_13
_atom_site_aniso_U_12
C13 0.0540(10) 0.0538(10) 0.0458(9) 0.0117(8) 0.0254(8) 0.0085(8)
C5 0.0494(9) 0.0499(10) 0.0476(9) -0.0022(8) 0.0226(8) -0.0006(7)
C18 0.0489(9) 0.0518(10) 0.0429(9) 0.0089(7) 0.0204(7) 0.0055(7)
C9 0.0517(9) 0.0484(9) 0.0452(9) 0.0077(7) 0.0227(8) 0.0073(7)
C8 0.0498(9) 0.0464(9) 0.0485(9) 0.0054(7) 0.0242(8) 0.0027(7)
C17 0.0490(10) 0.0617(11) 0.0506(10) 0.0114(8) 0.0211(8) 0.0078(8)
O4 0.0918(12) 0.0714(10) 0.0960(13) 0.0046(10) 0.0438(10) 0.0059(9)
O2 0.0784(10) 0.1105(13) 0.0435(7) -0.0030(8) 0.0192(7) -0.0131(10)
O1 0.0761(10) 0.1096(14) 0.0731(10) 0.0509(10) 0.0296(8) 0.0223(10)
C6 0.0571(11) 0.0535(11) 0.0645(11) 0.0084(9) 0.0297(9) 0.0052(8)
C4 0.0608(11) 0.0538(10) 0.0628(11) -0.0010(9) 0.0334(9) -0.0047(9)
C7 0.0586(11) 0.0606(12) 0.0650(12) -0.0007(10) 0.0218(10) 0.0108(9)
C23 0.0522(10) 0.0572(10) 0.0449(9) 0.0045(8) 0.0216(8) 0.0017(8)
O6 0.0900(13) 0.0767(12) 0.1286(18) -0.0388(12) 0.0024(12) 0.0280(10)
C3 0.0598(12) 0.0701(14) 0.0795(14) -0.0123(11) 0.0397(11) -0.0139(10)
C10 0.0574(11) 0.0732(13) 0.0517(11) 0.0177(10) 0.0264(9) 0.0174(10)
O5 0.0628(10) 0.0927(13) 0.1384(18) -0.0345(12) 0.0397(11) -0.0172(9)
C24 0.0522(10) 0.0626(11) 0.0471(9) -0.0004(8) 0.0259(8) 0.0018(8)
N3 0.0770(12) 0.0567(10) 0.0864(13) -0.0109(9) 0.0445(10) -0.0071(9)
C22 0.0638(12) 0.0839(15) 0.0518(11) 0.0157(11) 0.0170(9) 0.0165(11)
C26 0.0724(13) 0.0601(12) 0.0642(12) -0.0151(10) 0.0234(10) 0.0092(11)
C2 0.0484(10) 0.0706(13) 0.0670(12) -0.0215(10) 0.0232(9) -0.0024(9)
C1 0.0588(13) 0.0902(17) 0.0921(17) -0.0325(14) 0.0313(12) -0.0026(12)
C14 0.0603(11) 0.0903(16) 0.0584(12) 0.0328(11) 0.0329(10) 0.0199(11)
C15 0.0674(13) 0.1095(19) 0.0573(12) 0.0219(13) 0.0388(11) 0.0314(13)
C21 0.0598(12) 0.0784(15) 0.0667(13) -0.0006(12) 0.0316(10) 0.0163(11)
C16 0.0501(10) 0.0770(14) 0.0573(11) 0.0128(10) 0.0272(9) 0.0164(9)
O3 0.1388(19) 0.191(3) 0.0535(11) -0.0196(13) 0.0068(11) 0.0669(19)
N2 0.0729(12) 0.1025(17) 0.0755(13) -0.0278(13) 0.0223(10) 0.0139(12)
C25 0.0616(12) 0.0682(13) 0.0727(13) -0.0109(11) 0.0352(11) -0.0055(10)
C11 0.099(2) 0.241(5) 0.0458(14) -0.007(2) 0.0106(14) -0.032(3)
C20 0.113(3) 0.130(3) 0.146(4) -0.068(3) 0.019(3) -0.003(2)
N1 0.0642(13) 0.129(2) 0.148(3) -0.0385(19) 0.0480(15) 0.0096(14)
C19 0.0914(18) 0.126(2) 0.0557(13) -0.0071(15) 0.0278(13) 0.0464(18)
C27 0.117(2) 0.0606(15) 0.136(3) -0.0195(16) 0.070(2) -0.0164(15)
C12 0.097(2) 0.221(5) 0.0735(19) 0.018(3) 0.0059(17) -0.021(3)

loop_
_atom_type_symbol
_atom_type_description
_atom_type_scat_dispersion_real
_atom_type_scat_dispersion_imag
_atom_type_scat_source
C C 0.0181 0.0091 'International Tables Vol C Tables 4.2.6.8 and 6.1.1.4'
H H 0.0000 0.0000 'International Tables Vol C Tables 4.2.6.8 and 6.1.1.4'
N N 0.0311 0.0180 'International Tables Vol C Tables 4.2.6.8 and 6.1.1.4'
O O 0.0492 0.0322 'International Tables Vol C Tables 4.2.6.8 and 6.1.1.4'

loop_
_geom_angle_atom_site_label_1
_geom_angle_atom_site_label_2
_geom_angle_atom_site_label_3
_geom_angle
C9 C13 C18 117.31(16)
C9 C13 C14 126.46(17)
C14 C13 C18 116.05(16)
C6 C5 C8 123.19(17)
C4 C5 C8 118.70(17)
C4 C5 C6 118.06(18)
C13 C18 C17 112.69(14)
C13 C18 C23 109.81(15)
C17 C18 C23 115.59(15)
C13 C9 C8 117.84(15)
C13 C9 C10 120.16(16)
C10 C9 C8 121.26(16)
C5 C8 C24 111.21(14)
C9 C8 C5 117.03(15)
C9 C8 C24 108.12(15)
C18 C17 C16 109.39(16)
C22 C17 C18 112.65(16)
C22 C17 C16 112.82(18)
C10 O2 C11 117.3(2)
C7 C6 C5 121.12(19)
C5 C4 C3 121.3(2)
C6 C7 C2 120.1(2)
C24 C23 C18 111.54(15)
C25 C23 C18 112.67(16)
C25 C23 C24 104.82(16)
C4 C3 C2 119.6(2)
O2 C10 C9 109.76(17)
O1 C10 C9 126.5(2)
O1 C10 O2 123.6(2)
C23 C24 C8 113.75(15)
C26 C24 C8 113.99(16)
C26 C24 C23 103.19(16)
C26 N3 C27 123.2(2)
C25 N3 C26 113.30(19)
C25 N3 C27 123.0(2)
O6 C26 C24 127.9(2)
O6 C26 N3 122.8(2)
N3 C26 C24 109.27(18)
C7 C2 C3 119.73(19)
C7 C2 C1 120.2(2)
C3 C2 C1 120.0(2)
N1 C1 C2 177.6(3)
C13 C14 C15 109.80(18)
C14 C15 C16 114.26(18)
C19 C15 C14 109.1(2)
C19 C15 C16 105.0(2)
O4 C21 C16 127.9(2)
O4 C21 N2 123.3(3)
N2 C21 C16 108.8(2)
C17 C16 C15 113.25(18)
C21 C16 C17 114.03(17)
C21 C16 C15 104.1(2)
C21 N2 C20 122.2(3)
C19 N2 C21 113.0(2)
C19 N2 C20 124.7(3)
O5 C25 C23 127.6(2)
O5 C25 N3 123.3(2)
N3 C25 C23 109.06(18)
C12 C11 O2 111.7(3)
O3 C19 C15 127.9(4)
O3 C19 N2 123.1(4)
N2 C19 C15 109.0(2)

loop_
_geom_bond_atom_site_label_1
_geom_bond_atom_site_label_2
_geom_bond_distance
C13 C18 1.519(2)
C13 C9 1.335(3)
C13 C14 1.502(3)
C5 C8 1.524(2)
C5 C6 1.390(3)
C5 C4 1.384(3)
C18 C17 1.538(2)
C18 C23 1.546(3)
C9 C8 1.517(2)
C9 C10 1.492(3)
C8 C24 1.559(3)
C17 C22 1.526(3)
C17 C16 1.538(3)
O4 C21 1.210(3)
O2 C10 1.324(3)
O2 C11 1.452(3)
O1 C10 1.203(3)
C6 C7 1.378(3)
C4 C3 1.385(3)
C7 C2 1.381(3)
C23 C24 1.544(3)
C23 C25 1.510(3)
O6 C26 1.196(3)
C3 C2 1.385(3)
O5 C25 1.218(3)
C24 C26 1.522(3)
N3 C26 1.372(3)
N3 C25 1.360(3)
N3 C27 1.461(3)
C2 C1 1.442(3)
C1 N1 1.139(3)
C14 C15 1.522(3)
C15 C16 1.540(3)
C15 C19 1.495(4)
C21 C16 1.507(3)
C21 N2 1.380(3)
O3 C19 1.207(3)
N2 C20 1.464(5)
N2 C19 1.372(4)
C11 C12 1.380(5)
